data_2208257
loop_
_publ_author_name
'Silva, Luiz Everson da'
'Joussef, Antonio Carlos'
'Foro, Sabine'
'Schmidt, Boris'

_publ_section_title Bis[2,4,6-triisopropyl-<i>N</i>-(quinolin-8-yl)benzenesulfonamidato-\k^2^<i>N</i>,<i>N</i>']zinc(II)
_journal_coeditor_code BT2003
_journal_issue 3
_journal_name_full 'Acta Crystallographica Section E'
_journal_page_first m516
_journal_page_last m517
_journal_paper_doi 10.1107/S1600536806004855
_journal_volume 62
_journal_year 2006
_chemical_formula_iupac '[Zn (C24 H29 N2 O2 S)2]'
_chemical_formula_moiety 'C48 H58 N4 O4 S2 Zn'
_chemical_formula_sum 'C48 H58 N4 O4 S2 Zn'
_chemical_formula_weight 884.47
_chemical_name_systematic Bis[2,4,6-triisopropyl-N-(quinolin-8-yl)benzenesulfonamidato-\k^2^N,N']zinc(II)
_space_group_IT_number 2
_symmetry_cell_setting triclinic
_symmetry_space_group_name_Hall '-P 1'
_symmetry_space_group_name_H-M 'P -1'
_atom_sites_solution_hydrogens geom
_atom_sites_solution_primary direct
_atom_sites_solution_secondary difmap
_audit_creation_method SHELXL-97
_cell_angle_alpha 71.723(5)
_cell_angle_beta 79.277(4)
_cell_angle_gamma 69.875(5)
_cell_formula_units_Z 2
_cell_length_a 9.9732(6)
_cell_length_b 14.3281(8)
_cell_length_c 17.0425(8)
_cell_measurement_reflns_used 7555
_cell_measurement_temperature 100(2)
_cell_measurement_theta_max 27.62
_cell_measurement_theta_min 2.24
_cell_volume 2162.9(2)
_computing_cell_refinement
;
CrysAlis RED (Oxford Diffraction, 2004)
;
_computing_data_collection
;
CrysAlis CCD (Oxford Diffraction, 2004)
;
_computing_data_reduction
;
CrysAlis RED
;
_computing_molecular_graphics 'PLATON (Spek, 2003)'
_computing_publication_material SHELXL97
_computing_structure_refinement 'SHELXL97 (Sheldrick, 1997)'
_computing_structure_solution 'SHELXS97 (Sheldrick, 1997)'
_diffrn_ambient_temperature 100(2)
_diffrn_measured_fraction_theta_full 0.963
_diffrn_measured_fraction_theta_max 0.963
_diffrn_measurement_device_type
;
Oxford Diffraction Xcalibur with Sapphire CCD detector
;
_diffrn_measurement_method
;
Rotation method data acquisition using \w and \f
;
_diffrn_radiation_monochromator graphite
_diffrn_radiation_source 'fine-focus sealed tube'
_diffrn_radiation_type MoK\a
_diffrn_radiation_wavelength 0.71073
_diffrn_reflns_av_R_equivalents 0.0284
_diffrn_reflns_av_sigmaI/netI 0.0299
_diffrn_reflns_limit_h_max 12
_diffrn_reflns_limit_h_min -11
_diffrn_reflns_limit_k_max 17
_diffrn_reflns_limit_k_min -13
_diffrn_reflns_limit_l_max 21
_diffrn_reflns_limit_l_min -20
_diffrn_reflns_number 15135
_diffrn_reflns_theta_full 26.37
_diffrn_reflns_theta_max 26.37
_diffrn_reflns_theta_min 4.11
_diffrn_standards_decay_% 0
_exptl_absorpt_coefficient_mu 0.714
_exptl_absorpt_correction_T_max 0.8996
_exptl_absorpt_correction_T_min 0.8031
_exptl_absorpt_correction_type analytical
_exptl_absorpt_process_details '(CrysAlis RED--CCD; Oxford Diffraction, 2004)'
_exptl_crystal_colour 'bright yellow'
_exptl_crystal_density_diffrn 1.358
_exptl_crystal_density_method 'not measured'
_exptl_crystal_description prism
_exptl_crystal_F_000 936
_exptl_crystal_size_max 0.36
_exptl_crystal_size_mid 0.34
_exptl_crystal_size_min 0.22
_refine_diff_density_max 0.695
_refine_diff_density_min -0.636
_refine_ls_extinction_method none
_refine_ls_goodness_of_fit_ref 1.080
_refine_ls_hydrogen_treatment constr
_refine_ls_matrix_type full
_refine_ls_number_parameters 532
_refine_ls_number_reflns 8527
_refine_ls_number_restraints 0
_refine_ls_restrained_S_all 1.080
_refine_ls_R_factor_all 0.0448
_refine_ls_R_factor_gt 0.0391
_refine_ls_shift/su_max 0.001
_refine_ls_shift/su_mean 0.000
_refine_ls_structure_factor_coef Fsqd
_refine_ls_weighting_details 'calc w=1/[\s^2^(Fo^2^)+(0.0529P)^2^+1.6914P] where P=(Fo^2^+2Fc^2^)/3'
_refine_ls_weighting_scheme calc
_refine_ls_wR_factor_gt 0.0982
_refine_ls_wR_factor_ref 0.1021
_reflns_number_gt 7417
_reflns_number_total 8527
_reflns_threshold_expression I>2\s(I)
_cod_data_source_file bt2003.cif
_cod_data_source_block I
_cod_database_code 2208257
_cod_database_fobs_code 2208257

loop_
_symmetry_equiv_pos_as_xyz
'x, y, z'
'-x, -y, -z'

loop_
_atom_site_type_symbol
_atom_site_label
_atom_site_fract_x
_atom_site_fract_y
_atom_site_fract_z
_atom_site_U_iso_or_equiv
_atom_site_adp_type
_atom_site_calc_flag
_atom_site_refinement_flags
_atom_site_occupancy
C C1 0.7342(2) 0.35575(17) 0.13015(14) 0.0194(4) Uani d . 1
H H1 0.8057 0.2912 0.1474 0.023 Uiso calc R 1
C C2 0.7669(2) 0.42954(18) 0.05860(14) 0.0224(5) Uani d . 1
H H2 0.8579 0.4142 0.0280 0.027 Uiso calc R 1
C C3 0.6661(2) 0.52321(18) 0.03391(14) 0.0207(5) Uani d . 1
H H3 0.6863 0.5735 -0.0144 0.025 Uiso calc R 1
C C4 0.5316(2) 0.54511(16) 0.08045(13) 0.0169(4) Uani d . 1
C C5 0.4237(2) 0.64180(17) 0.06052(13) 0.0200(5) Uani d . 1
H H5 0.4388 0.6958 0.0139 0.024 Uiso calc R 1
C C6 0.2972(2) 0.65592(17) 0.10983(13) 0.0208(5) Uani d . 1
H H6 0.2253 0.7210 0.0970 0.025 Uiso calc R 1
C C7 0.2699(2) 0.57786(16) 0.17848(13) 0.0178(4) Uani d . 1
H H7 0.1795 0.5906 0.2100 0.021 Uiso calc R 1
C C8 0.3720(2) 0.48281(15) 0.20113(12) 0.0140(4) Uani d . 1
C C9 0.5057(2) 0.46621(16) 0.15080(13) 0.0149(4) Uani d . 1
C C10 0.0819(2) 0.47103(15) 0.34186(12) 0.0131(4) Uani d . 1
C C11 0.0015(2) 0.56688(16) 0.35801(12) 0.0144(4) Uani d . 1
C C12 -0.1479(2) 0.59101(16) 0.36728(13) 0.0162(4) Uani d . 1
H H12 -0.2033 0.6531 0.3815 0.019 Uiso calc R 1
C C13 -0.2186(2) 0.52858(16) 0.35665(12) 0.0163(4) Uani d . 1
C C14 -0.1356(2) 0.44076(16) 0.33199(13) 0.0167(4) Uani d . 1
H H14 -0.1830 0.4005 0.3195 0.020 Uiso calc R 1
C C15 0.0129(2) 0.40910(15) 0.32477(12) 0.0138(4) Uani d . 1
C C16 0.0617(2) 0.64964(16) 0.36337(13) 0.0172(4) Uani d . 1
H H16 0.1661 0.6294 0.3443 0.021 Uiso calc R 1
C C17 0.0472(3) 0.65508(19) 0.45295(14) 0.0248(5) Uani d . 1
H H17A -0.0541 0.6712 0.4742 0.030 Uiso calc R 1
H H17B 0.0850 0.7091 0.4547 0.030 Uiso calc R 1
H H17C 0.1015 0.5884 0.4874 0.030 Uiso calc R 1
C C18 -0.0108(2) 0.75524(17) 0.30580(15) 0.0231(5) Uani d . 1
H H18A 0.0348 0.8054 0.3069 0.028 Uiso calc R 1
H H18B -0.1127 0.7783 0.3247 0.028 Uiso calc R 1
H H18C -0.0006 0.7494 0.2491 0.028 Uiso calc R 1
C C19 -0.3814(2) 0.55445(17) 0.36640(13) 0.0176(4) Uani d . 1
H H19 -0.4044 0.4881 0.3917 0.021 Uiso calc R 1
C C20 -0.4581(2) 0.6251(2) 0.42206(16) 0.0290(5) Uani d . 1
H H20A -0.4449 0.6933 0.3963 0.035 Uiso calc R 1
H H20B -0.4182 0.5957 0.4761 0.035 Uiso calc R 1
H H20C -0.5606 0.6321 0.4297 0.035 Uiso calc R 1
C C21 -0.4387(2) 0.6011(2) 0.28080(14) 0.0247(5) Uani d . 1
H H21A -0.3873 0.5555 0.2452 0.030 Uiso calc R 1
H H21B -0.4242 0.6689 0.2560 0.030 Uiso calc R 1
H H21C -0.5412 0.6087 0.2864 0.030 Uiso calc R 1
C C22 0.0901(2) 0.31416(16) 0.29278(13) 0.0166(4) Uani d . 1
H H22 0.1917 0.2881 0.3071 0.020 Uiso calc R 1
C C23 0.0235(3) 0.22607(18) 0.33142(17) 0.0263(5) Uani d . 1
H H23A 0.0130 0.2122 0.3920 0.032 Uiso calc R 1
H H23B 0.0859 0.1638 0.3158 0.032 Uiso calc R 1
H H23C -0.0708 0.2461 0.3112 0.032 Uiso calc R 1
C C24 0.0913(3) 0.34627(19) 0.19791(15) 0.0253(5) Uani d . 1
H H24A 0.1366 0.2852 0.1770 0.030 Uiso calc R 1
H H24B 0.1455 0.3957 0.1739 0.030 Uiso calc R 1
H H24C -0.0073 0.3785 0.1822 0.030 Uiso calc R 1
C C25 0.6629(2) 0.22830(17) 0.43496(13) 0.0186(4) Uani d . 1
H H25 0.6522 0.2998 0.4222 0.022 Uiso calc R 1
C C26 0.7173(2) 0.16373(18) 0.51001(14) 0.0216(5) Uani d . 1
H H26 0.7442 0.1909 0.5467 0.026 Uiso calc R 1
C C27 0.7313(2) 0.06089(17) 0.52975(14) 0.0215(5) Uani d . 1
H H27 0.7684 0.0161 0.5804 0.026 Uiso calc R 1
C C28 0.6906(2) 0.02125(17) 0.47499(13) 0.0171(4) Uani d . 1
C C29 0.6957(2) -0.08323(17) 0.49272(13) 0.0191(4) Uani d . 1
H H29 0.7313 -0.1314 0.5427 0.023 Uiso calc R 1
C C30 0.6491(2) -0.11425(17) 0.43781(13) 0.0193(4) Uani d . 1
H H30 0.6518 -0.1843 0.4504 0.023 Uiso calc R 1
C C31 0.5969(2) -0.04461(16) 0.36235(13) 0.0166(4) Uani d . 1
H H31 0.5654 -0.0686 0.3252 0.020 Uiso calc R 1
C C32 0.5912(2) 0.05744(16) 0.34227(12) 0.0140(4) Uani d . 1
C C33 0.6380(2) 0.09153(16) 0.39991(13) 0.0146(4) Uani d . 1
C C34 0.5785(2) 0.01577(15) 0.16292(12) 0.0129(4) Uani d . 1
C C35 0.5211(2) -0.05584(15) 0.14998(12) 0.0136(4) Uani d . 1
C C36 0.6165(2) -0.13954(16) 0.12380(12) 0.0156(4) Uani d . 1
H H36 0.5797 -0.1885 0.1157 0.019 Uiso calc R 1
C C37 0.7635(2) -0.15483(15) 0.10886(12) 0.0143(4) Uani d . 1
C C38 0.8147(2) -0.08130(16) 0.11888(12) 0.0140(4) Uani d . 1
H H38 0.9146 -0.0901 0.1083 0.017 Uiso calc R 1
C C39 0.7254(2) 0.00507(15) 0.14388(12) 0.0133(4) Uani d . 1
C C40 0.3620(2) -0.04631(16) 0.15953(13) 0.0158(4) Uani d . 1
H H40 0.3065 0.0274 0.1565 0.019 Uiso calc R 1
C C41 0.3204(2) -0.11248(18) 0.24469(15) 0.0237(5) Uani d . 1
H H41A 0.3503 -0.0949 0.2884 0.028 Uiso calc R 1
H H41B 0.3681 -0.1857 0.2479 0.028 Uiso calc R 1
H H41C 0.2163 -0.0990 0.2520 0.028 Uiso calc R 1
C C42 0.3195(2) -0.07414(19) 0.08969(15) 0.0243(5) Uani d . 1
H H42A 0.3519 -0.0343 0.0359 0.029 Uiso calc R 1
H H42B 0.2150 -0.0579 0.0939 0.029 Uiso calc R 1
H H42C 0.3644 -0.1481 0.0947 0.029 Uiso calc R 1
C C43 0.8632(2) -0.24362(16) 0.07528(13) 0.0154(4) Uani d . 1
H H43 0.9631 -0.2407 0.0710 0.018 Uiso calc R 1
C C44 0.8289(2) -0.23106(18) -0.01217(14) 0.0228(5) Uani d . 1
H H44A 0.8389 -0.1654 -0.0489 0.027 Uiso calc R 1
H H44B 0.7304 -0.2317 -0.0102 0.027 Uiso calc R 1
H H44C 0.8954 -0.2881 -0.0333 0.027 Uiso calc R 1
C C45 0.8600(3) -0.34972(17) 0.13163(15) 0.0235(5) Uani d . 1
H H45A 0.9325 -0.4037 0.1095 0.028 Uiso calc R 1
H H45B 0.7650 -0.3568 0.1339 0.028 Uiso calc R 1
H H45C 0.8805 -0.3566 0.1876 0.028 Uiso calc R 1
C C46 0.7953(2) 0.08566(16) 0.14290(12) 0.0145(4) Uani d . 1
H H46 0.7179 0.1472 0.1549 0.017 Uiso calc R 1
C C47 0.8695(2) 0.12029(17) 0.05629(13) 0.0202(5) Uani d . 1
H H47A 0.8985 0.1804 0.0528 0.024 Uiso calc R 1
H H47B 0.8029 0.1388 0.0143 0.024 Uiso calc R 1
H H47C 0.9544 0.0638 0.0465 0.024 Uiso calc R 1
C C48 0.9024(2) 0.04560(17) 0.20819(14) 0.0201(5) Uani d . 1
H H48A 0.8539 0.0246 0.2633 0.024 Uiso calc R 1
H H48B 0.9417 0.1003 0.2064 0.024 Uiso calc R 1
H H48C 0.9805 -0.0139 0.1968 0.024 Uiso calc R 1
N N1 0.60891(19) 0.37241(13) 0.17420(11) 0.0157(4) Uani d . 1
N N2 0.35830(18) 0.39848(13) 0.26796(10) 0.0139(3) Uani d . 1
N N3 0.62582(18) 0.19443(13) 0.38100(11) 0.0152(4) Uani d . 1
N N4 0.54914(18) 0.13417(13) 0.26880(10) 0.0144(3) Uani d . 1
O O1 0.31724(15) 0.48397(11) 0.38247(9) 0.0181(3) Uani d . 1
O O2 0.29048(15) 0.31305(11) 0.40928(9) 0.0173(3) Uani d . 1
O O3 0.33632(16) 0.09569(12) 0.24549(10) 0.0206(3) Uani d . 1
O O4 0.44548(16) 0.21497(11) 0.13703(9) 0.0179(3) Uani d . 1
Zn Zn1 0.52693(2) 0.274527(17) 0.273923(14) 0.01426(8) Uani d . 1
S S2 0.46392(5) 0.12125(4) 0.20390(3) 0.01376(12) Uani d . 1
S S1 0.27072(5) 0.41610(4) 0.35470(3) 0.01296(11) Uani d . 1

loop_
_atom_site_aniso_label
_atom_site_aniso_U_11
_atom_site_aniso_U_22
_atom_site_aniso_U_33
_atom_site_aniso_U_12
_atom_site_aniso_U_13
_atom_site_aniso_U_23
C1 0.0155(10) 0.0189(11) 0.0248(11) -0.0058(9) -0.0001(8) -0.0077(9)
C2 0.0182(11) 0.0267(12) 0.0237(12) -0.0094(9) 0.0049(9) -0.0096(10)
C3 0.0238(12) 0.0241(11) 0.0168(11) -0.0141(9) 0.0021(9) -0.0037(9)
C4 0.0219(11) 0.0185(10) 0.0132(10) -0.0097(9) -0.0024(8) -0.0038(8)
C5 0.0255(12) 0.0175(11) 0.0137(10) -0.0086(9) -0.0012(8) 0.0022(8)
C6 0.0225(11) 0.0155(10) 0.0181(11) -0.0028(9) -0.0066(9) 0.0037(8)
C7 0.0156(10) 0.0190(11) 0.0153(10) -0.0038(8) 0.0000(8) -0.0023(8)
C8 0.0161(10) 0.0135(10) 0.0122(9) -0.0054(8) -0.0034(8) -0.0009(8)
C9 0.0168(10) 0.0157(10) 0.0137(10) -0.0057(8) -0.0022(8) -0.0049(8)
C10 0.0095(9) 0.0149(10) 0.0120(9) -0.0026(8) -0.0016(7) -0.0005(8)
C11 0.0152(10) 0.0150(10) 0.0105(9) -0.0042(8) -0.0021(7) 0.0001(8)
C12 0.0167(10) 0.0135(10) 0.0142(10) -0.0011(8) -0.0007(8) -0.0023(8)
C13 0.0153(10) 0.0174(10) 0.0119(10) -0.0033(8) -0.0027(8) 0.0010(8)
C14 0.0170(10) 0.0180(10) 0.0144(10) -0.0059(8) -0.0026(8) -0.0020(8)
C15 0.0151(10) 0.0128(10) 0.0112(9) -0.0037(8) -0.0016(7) -0.0004(8)
C16 0.0177(10) 0.0132(10) 0.0182(11) -0.0049(8) -0.0018(8) -0.0007(8)
C17 0.0309(13) 0.0259(12) 0.0223(12) -0.0139(10) -0.0022(9) -0.0072(10)
C18 0.0242(12) 0.0156(11) 0.0256(12) -0.0061(9) -0.0032(9) 0.0003(9)
C19 0.0130(10) 0.0174(10) 0.0202(11) -0.0054(8) -0.0011(8) -0.0016(8)
C20 0.0154(11) 0.0423(15) 0.0293(13) -0.0036(10) -0.0020(9) -0.0155(11)
C21 0.0156(11) 0.0359(13) 0.0220(12) -0.0075(10) -0.0038(9) -0.0066(10)
C22 0.0144(10) 0.0172(10) 0.0189(11) -0.0040(8) -0.0010(8) -0.0070(8)
C23 0.0203(11) 0.0171(11) 0.0410(14) -0.0054(9) 0.0026(10) -0.0104(10)
C24 0.0233(12) 0.0270(12) 0.0235(12) 0.0007(10) -0.0059(9) -0.0112(10)
C25 0.0172(10) 0.0176(10) 0.0208(11) -0.0058(8) 0.0001(8) -0.0056(9)
C26 0.0241(12) 0.0260(12) 0.0178(11) -0.0086(9) -0.0031(9) -0.0084(9)
C27 0.0208(11) 0.0229(11) 0.0167(11) -0.0044(9) -0.0047(8) -0.0005(9)
C28 0.0139(10) 0.0187(10) 0.0151(10) -0.0031(8) -0.0006(8) -0.0021(8)
C29 0.0208(11) 0.0163(10) 0.0151(10) -0.0037(9) -0.0023(8) 0.0010(8)
C30 0.0205(11) 0.0137(10) 0.0190(11) -0.0043(8) 0.0011(8) -0.0006(8)
C31 0.0182(10) 0.0156(10) 0.0141(10) -0.0045(8) 0.0003(8) -0.0032(8)
C32 0.0105(9) 0.0145(10) 0.0121(9) -0.0020(8) 0.0025(7) -0.0008(8)
C33 0.0110(9) 0.0150(10) 0.0153(10) -0.0034(8) 0.0038(7) -0.0038(8)
C34 0.0146(10) 0.0112(9) 0.0092(9) -0.0019(8) -0.0020(7) 0.0004(7)
C35 0.0129(10) 0.0150(10) 0.0100(9) -0.0043(8) -0.0023(7) 0.0012(8)
C36 0.0193(10) 0.0153(10) 0.0129(10) -0.0063(8) -0.0034(8) -0.0023(8)
C37 0.0167(10) 0.0130(10) 0.0086(9) -0.0014(8) -0.0020(7) 0.0001(7)
C38 0.0123(9) 0.0172(10) 0.0107(9) -0.0042(8) -0.0020(7) -0.0014(8)
C39 0.0125(9) 0.0141(10) 0.0096(9) -0.0037(8) -0.0030(7) 0.0024(7)
C40 0.0138(10) 0.0139(10) 0.0181(10) -0.0024(8) -0.0041(8) -0.0027(8)
C41 0.0134(10) 0.0250(12) 0.0274(12) -0.0066(9) 0.0010(9) -0.0007(10)
C42 0.0155(11) 0.0282(12) 0.0331(13) -0.0049(9) -0.0081(9) -0.0123(10)
C43 0.0140(10) 0.0164(10) 0.0142(10) -0.0024(8) -0.0009(8) -0.0047(8)
C44 0.0204(11) 0.0256(12) 0.0187(11) 0.0007(9) -0.0031(9) -0.0088(9)
C45 0.0259(12) 0.0154(11) 0.0238(12) -0.0033(9) 0.0020(9) -0.0036(9)
C46 0.0129(10) 0.0158(10) 0.0144(10) -0.0047(8) -0.0006(8) -0.0036(8)
C47 0.0236(11) 0.0194(11) 0.0177(11) -0.0112(9) 0.0015(9) -0.0016(9)
C48 0.0204(11) 0.0238(11) 0.0181(11) -0.0097(9) -0.0034(8) -0.0044(9)
N1 0.0165(9) 0.0136(8) 0.0170(9) -0.0046(7) -0.0020(7) -0.0039(7)
N2 0.0131(8) 0.0117(8) 0.0124(8) -0.0014(7) -0.0007(6) -0.0002(7)
N3 0.0131(8) 0.0144(8) 0.0158(9) -0.0034(7) -0.0004(7) -0.0022(7)
N4 0.0179(9) 0.0115(8) 0.0121(8) -0.0034(7) -0.0011(7) -0.0024(7)
O1 0.0158(7) 0.0199(8) 0.0184(8) -0.0050(6) -0.0048(6) -0.0033(6)
O2 0.0161(7) 0.0151(7) 0.0147(7) -0.0039(6) -0.0032(6) 0.0044(6)
O3 0.0138(7) 0.0234(8) 0.0266(8) -0.0053(6) 0.0032(6) -0.0125(7)
O4 0.0198(8) 0.0133(7) 0.0168(7) -0.0003(6) -0.0073(6) -0.0008(6)
Zn1 0.01452(13) 0.01073(13) 0.01461(13) -0.00254(9) -0.00126(9) -0.00094(9)
S2 0.0115(2) 0.0129(2) 0.0148(2) -0.00144(19) -0.00159(18) -0.00310(19)
S1 0.0113(2) 0.0129(2) 0.0116(2) -0.00289(18) -0.00190(17) 0.00059(18)

loop_
_atom_type_symbol
_atom_type_description
_atom_type_scat_dispersion_real
_atom_type_scat_dispersion_imag
_atom_type_scat_source
C C 0.0033 0.0016 'International Tables Vol C Tables 4.2.6.8 and 6.1.1.4'
H H 0.0000 0.0000 'International Tables Vol C Tables 4.2.6.8 and 6.1.1.4'
N N 0.0061 0.0033 'International Tables Vol C Tables 4.2.6.8 and 6.1.1.4'
O O 0.0106 0.0060 'International Tables Vol C Tables 4.2.6.8 and 6.1.1.4'
S S 0.1246 0.1234 'International Tables Vol C Tables 4.2.6.8 and 6.1.1.4'
Zn Zn 0.2839 1.4301 'International Tables Vol C Tables 4.2.6.8 and 6.1.1.4'

loop_
_geom_angle_atom_site_label_1
_geom_angle_atom_site_label_2
_geom_angle_atom_site_label_3
_geom_angle
_geom_angle_publ_flag
N1 C1 C2 122.9(2) ?
N1 C1 H1 118.5 ?
C2 C1 H1 118.5 ?
C3 C2 C1 119.2(2) ?
C3 C2 H2 120.4 ?
C1 C2 H2 120.4 ?
C2 C3 C4 119.7(2) ?
C2 C3 H3 120.1 ?
C4 C3 H3 120.1 ?
C3 C4 C5 123.0(2) ?
C3 C4 C9 117.8(2) ?
C5 C4 C9 119.23(19) ?
C6 C5 C4 118.67(19) ?
C6 C5 H5 120.7 ?
C4 C5 H5 120.7 ?
C5 C6 C7 122.4(2) ?
C5 C6 H6 118.8 ?
C7 C6 H6 118.8 ?
C8 C7 C6 121.2(2) ?
C8 C7 H7 119.4 ?
C6 C7 H7 119.4 ?
C7 C8 N2 126.82(19) ?
C7 C8 C9 117.51(19) ?
N2 C8 C9 115.66(17) ?
N1 C9 C4 121.31(19) ?
N1 C9 C8 117.69(18) ?
C4 C9 C8 120.97(19) ?
C11 C10 C15 120.67(18) ?
C11 C10 S1 121.57(15) ?
C15 C10 S1 117.33(15) ?
C12 C11 C10 117.41(19) ?
C12 C11 C16 116.13(18) ?
C10 C11 C16 126.42(18) ?
C13 C12 C11 122.97(19) ?
C13 C12 H12 118.5 ?
C11 C12 H12 118.5 ?
C12 C13 C14 117.45(19) ?
C12 C13 C19 123.31(19) ?
C14 C13 C19 119.16(19) ?
C15 C14 C13 123.1(2) ?
C15 C14 H14 118.5 ?
C13 C14 H14 118.5 ?
C14 C15 C10 117.81(19) ?
C14 C15 C22 117.43(18) ?
C10 C15 C22 124.61(18) ?
C17 C16 C11 110.99(17) ?
C17 C16 C18 111.18(19) ?
C11 C16 C18 111.06(17) ?
C17 C16 H16 107.8 ?
C11 C16 H16 107.8 ?
C18 C16 H16 107.8 ?
C16 C17 H17A 109.5 ?
C16 C17 H17B 109.5 ?
H17A C17 H17B 109.5 ?
C16 C17 H17C 109.5 ?
H17A C17 H17C 109.5 ?
H17B C17 H17C 109.5 ?
C16 C18 H18A 109.5 ?
C16 C18 H18B 109.5 ?
H18A C18 H18B 109.5 ?
C16 C18 H18C 109.5 ?
H18A C18 H18C 109.5 ?
H18B C18 H18C 109.5 ?
C20 C19 C13 114.59(18) ?
C20 C19 C21 110.20(19) ?
C13 C19 C21 109.42(17) ?
C20 C19 H19 107.4 ?
C13 C19 H19 107.4 ?
C21 C19 H19 107.4 ?
C19 C20 H20A 109.5 ?
C19 C20 H20B 109.5 ?
H20A C20 H20B 109.5 ?
C19 C20 H20C 109.5 ?
H20A C20 H20C 109.5 ?
H20B C20 H20C 109.5 ?
C19 C21 H21A 109.5 ?
C19 C21 H21B 109.5 ?
H21A C21 H21B 109.5 ?
C19 C21 H21C 109.5 ?
H21A C21 H21C 109.5 ?
H21B C21 H21C 109.5 ?
C15 C22 C24 108.91(17) ?
C15 C22 C23 113.08(17) ?
C24 C22 C23 110.56(19) ?
C15 C22 H22 108.0 ?
C24 C22 H22 108.0 ?
C23 C22 H22 108.0 ?
C22 C23 H23A 109.5 ?
C22 C23 H23B 109.5 ?
H23A C23 H23B 109.5 ?
C22 C23 H23C 109.5 ?
H23A C23 H23C 109.5 ?
H23B C23 H23C 109.5 ?
C22 C24 H24A 109.5 ?
C22 C24 H24B 109.5 ?
H24A C24 H24B 109.5 ?
C22 C24 H24C 109.5 ?
H24A C24 H24C 109.5 ?
H24B C24 H24C 109.5 ?
N3 C25 C26 123.1(2) ?
N3 C25 H25 118.5 ?
C26 C25 H25 118.5 ?
C27 C26 C25 119.0(2) ?
C27 C26 H26 120.5 ?
C25 C26 H26 120.5 ?
C26 C27 C28 120.1(2) ?
C26 C27 H27 120.0 ?
C28 C27 H27 120.0 ?
C27 C28 C33 117.4(2) ?
C27 C28 C29 123.4(2) ?
C33 C28 C29 119.2(2) ?
C30 C29 C28 119.6(2) ?
C30 C29 H29 120.2 ?
C28 C29 H29 120.2 ?
C29 C30 C31 121.6(2) ?
C29 C30 H30 119.2 ?
C31 C30 H30 119.2 ?
C32 C31 C30 120.7(2) ?
C32 C31 H31 119.6 ?
C30 C31 H31 119.6 ?
C31 C32 N4 127.5(2) ?
C31 C32 C33 118.32(18) ?
N4 C32 C33 114.16(18) ?
N3 C33 C28 121.61(19) ?
N3 C33 C32 117.84(18) ?
C28 C33 C32 120.52(19) ?
C39 C34 C35 120.29(18) ?
C39 C34 S2 119.25(15) ?
C35 C34 S2 120.46(15) ?
C36 C35 C34 117.65(18) ?
C36 C35 C40 117.10(18) ?
C34 C35 C40 125.22(18) ?
C35 C36 C37 123.02(19) ?
C35 C36 H36 118.5 ?
C37 C36 H36 118.5 ?
C38 C37 C36 117.63(19) ?
C38 C37 C43 120.71(18) ?
C36 C37 C43 121.44(19) ?
C37 C38 C39 122.56(19) ?
C37 C38 H38 118.7 ?
C39 C38 H38 118.7 ?
C38 C39 C34 118.66(18) ?
C38 C39 C46 116.39(17) ?
C34 C39 C46 124.83(18) ?
C35 C40 C42 112.32(17) ?
C35 C40 C41 110.87(17) ?
C42 C40 C41 110.54(18) ?
C35 C40 H40 107.6 ?
C42 C40 H40 107.6 ?
C41 C40 H40 107.6 ?
C40 C41 H41A 109.5 ?
C40 C41 H41B 109.5 ?
H41A C41 H41B 109.5 ?
C40 C41 H41C 109.5 ?
H41A C41 H41C 109.5 ?
H41B C41 H41C 109.5 ?
C40 C42 H42A 109.5 ?
C40 C42 H42B 109.5 ?
H42A C42 H42B 109.5 ?
C40 C42 H42C 109.5 ?
H42A C42 H42C 109.5 ?
H42B C42 H42C 109.5 ?
C37 C43 C45 113.23(17) ?
C37 C43 C44 110.56(17) ?
C45 C43 C44 110.05(18) ?
C37 C43 H43 107.6 ?
C45 C43 H43 107.6 ?
C44 C43 H43 107.6 ?
C43 C44 H44A 109.5 ?
C43 C44 H44B 109.5 ?
H44A C44 H44B 109.5 ?
C43 C44 H44C 109.5 ?
H44A C44 H44C 109.5 ?
H44B C44 H44C 109.5 ?
C43 C45 H45A 109.5 ?
C43 C45 H45B 109.5 ?
H45A C45 H45B 109.5 ?
C43 C45 H45C 109.5 ?
H45A C45 H45C 109.5 ?
H45B C45 H45C 109.5 ?
C48 C46 C39 112.52(17) ?
C48 C46 C47 110.03(17) ?
C39 C46 C47 109.71(17) ?
C48 C46 H46 108.2 ?
C39 C46 H46 108.2 ?
C47 C46 H46 108.2 ?
C46 C47 H47A 109.5 ?
C46 C47 H47B 109.5 ?
H47A C47 H47B 109.5 ?
C46 C47 H47C 109.5 ?
H47A C47 H47C 109.5 ?
H47B C47 H47C 109.5 ?
C46 C48 H48A 109.5 ?
C46 C48 H48B 109.5 ?
H48A C48 H48B 109.5 ?
C46 C48 H48C 109.5 ?
H48A C48 H48C 109.5 ?
H48B C48 H48C 109.5 ?
C1 N1 C9 119.06(18) ?
C1 N1 Zn1 130.77(15) ?
C9 N1 Zn1 110.01(13) ?
C8 N2 S1 120.66(14) ?
C8 N2 Zn1 113.36(13) ?
S1 N2 Zn1 117.19(9) ?
C25 N3 C33 118.81(18) ?
C25 N3 Zn1 130.13(15) ?
C33 N3 Zn1 110.64(14) ?
C32 N4 S2 122.86(14) ?
C32 N4 Zn1 113.53(13) ?
S2 N4 Zn1 118.84(10) ?
N2 Zn1 N4 131.86(7) y
N2 Zn1 N3 122.20(7) y
N4 Zn1 N3 82.37(7) y
N2 Zn1 N1 82.95(7) y
N4 Zn1 N1 119.23(7) y
N3 Zn1 N1 123.93(7) y
O3 S2 O4 117.33(9) ?
O3 S2 N4 109.98(9) ?
O4 S2 N4 105.19(9) ?
O3 S2 C34 108.33(9) ?
O4 S2 C34 107.71(9) ?
N4 S2 C34 107.94(9) ?
O1 S1 O2 116.03(9) ?
O1 S1 N2 110.85(9) ?
O2 S1 N2 104.44(9) ?
O1 S1 C10 109.21(9) ?
O2 S1 C10 106.29(9) ?
N2 S1 C10 109.79(9) ?

loop_
_geom_bond_atom_site_label_1
_geom_bond_atom_site_label_2
_geom_bond_distance
_geom_bond_publ_flag
C1 N1 1.319(3) ?
C1 C2 1.411(3) ?
C1 H1 0.9500 ?
C2 C3 1.365(3) ?
C2 H2 0.9500 ?
C3 C4 1.414(3) ?
C3 H3 0.9500 ?
C4 C5 1.417(3) ?
C4 C9 1.420(3) ?
C5 C6 1.369(3) ?
C5 H5 0.9500 ?
C6 C7 1.402(3) ?
C6 H6 0.9500 ?
C7 C8 1.380(3) ?
C7 H7 0.9500 ?
C8 N2 1.403(3) ?
C8 C9 1.433(3) ?
C9 N1 1.375(3) ?
C10 C11 1.415(3) ?
C10 C15 1.416(3) ?
C10 S1 1.800(2) ?
C11 C12 1.399(3) ?
C11 C16 1.533(3) ?
C12 C13 1.383(3) ?
C12 H12 0.9500 ?
C13 C14 1.389(3) ?
C13 C19 1.525(3) ?
C14 C15 1.385(3) ?
C14 H14 0.9500 ?
C15 C22 1.526(3) ?
C16 C17 1.531(3) ?
C16 C18 1.534(3) ?
C16 H16 1.0000 ?
C17 H17A 0.9800 ?
C17 H17B 0.9800 ?
C17 H17C 0.9800 ?
C18 H18A 0.9800 ?
C18 H18B 0.9800 ?
C18 H18C 0.9800 ?
C19 C20 1.520(3) ?
C19 C21 1.529(3) ?
C19 H19 1.0000 ?
C20 H20A 0.9800 ?
C20 H20B 0.9800 ?
C20 H20C 0.9800 ?
C21 H21A 0.9800 ?
C21 H21B 0.9800 ?
C21 H21C 0.9800 ?
C22 C24 1.535(3) ?
C22 C23 1.536(3) ?
C22 H22 1.0000 ?
C23 H23A 0.9800 ?
C23 H23B 0.9800 ?
C23 H23C 0.9800 ?
C24 H24A 0.9800 ?
C24 H24B 0.9800 ?
C24 H24C 0.9800 ?
C25 N3 1.322(3) ?
C25 C26 1.399(3) ?
C25 H25 0.9500 ?
C26 C27 1.367(3) ?
C26 H26 0.9500 ?
C27 C28 1.411(3) ?
C27 H27 0.9500 ?
C28 C33 1.416(3) ?
C28 C29 1.416(3) ?
C29 C30 1.361(3) ?
C29 H29 0.9500 ?
C30 C31 1.417(3) ?
C30 H30 0.9500 ?
C31 C32 1.377(3) ?
C31 H31 0.9500 ?
C32 N4 1.403(3) ?
C32 C33 1.431(3) ?
C33 N3 1.373(3) ?
C34 C39 1.405(3) ?
C34 C35 1.422(3) ?
C34 S2 1.804(2) ?
C35 C36 1.391(3) ?
C35 C40 1.526(3) ?
C36 C37 1.392(3) ?
C36 H36 0.9500 ?
C37 C38 1.383(3) ?
C37 C43 1.520(3) ?
C38 C39 1.392(3) ?
C38 H38 0.9500 ?
C39 C46 1.536(3) ?
C40 C42 1.536(3) ?
C40 C41 1.537(3) ?
C40 H40 1.0000 ?
C41 H41A 0.9800 ?
C41 H41B 0.9800 ?
C41 H41C 0.9800 ?
C42 H42A 0.9800 ?
C42 H42B 0.9800 ?
C42 H42C 0.9800 ?
C43 C45 1.530(3) ?
C43 C44 1.533(3) ?
C43 H43 1.0000 ?
C44 H44A 0.9800 ?
C44 H44B 0.9800 ?
C44 H44C 0.9800 ?
C45 H45A 0.9800 ?
C45 H45B 0.9800 ?
C45 H45C 0.9800 ?
C46 C48 1.526(3) ?
C46 C47 1.536(3) ?
C46 H46 1.0000 ?
C47 H47A 0.9800 ?
C47 H47B 0.9800 ?
C47 H47C 0.9800 ?
C48 H48A 0.9800 ?
C48 H48B 0.9800 ?
C48 H48C 0.9800 ?
N1 Zn1 2.0738(18) y
N2 S1 1.6168(17) ?
N2 Zn1 1.9718(17) y
N3 Zn1 2.0487(18) y
N4 S2 1.6020(18) ?
N4 Zn1 1.9742(17) y
O1 S1 1.4373(16) ?
O2 S1 1.4460(14) ?
O3 S2 1.4417(15) ?
O4 S2 1.4435(15) ?

loop_
_geom_hbond_atom_site_label_D
_geom_hbond_atom_site_label_H
_geom_hbond_atom_site_label_A
_geom_hbond_site_symmetry_A
_geom_hbond_distance_DH
_geom_hbond_distance_HA
_geom_hbond_distance_DA
_geom_hbond_angle_DHA
C20 H20B O1 2_566 0.98 2.55 3.533(3) 179
C29 H29 O2 2_656 0.95 2.55 3.158(3) 123
C30 H30 O2 2_656 0.95 2.54 3.165(3) 123

loop_
_geom_torsion_atom_site_label_1
_geom_torsion_atom_site_label_2
_geom_torsion_atom_site_label_3
_geom_torsion_atom_site_label_4
_geom_torsion
N1 C1 C2 C3 1.0(3)
C1 C2 C3 C4 0.5(3)
C2 C3 C4 C5 177.6(2)
C2 C3 C4 C9 -1.6(3)
C3 C4 C5 C6 -179.4(2)
C9 C4 C5 C6 -0.2(3)
C4 C5 C6 C7 -0.9(3)
C5 C6 C7 C8 1.8(3)
C6 C7 C8 N2 -179.8(2)
C6 C7 C8 C9 -1.3(3)
C3 C4 C9 N1 1.5(3)
C5 C4 C9 N1 -177.76(19)
C3 C4 C9 C8 179.82(19)
C5 C4 C9 C8 0.6(3)
C7 C8 C9 N1 178.60(19)
N2 C8 C9 N1 -2.7(3)
C7 C8 C9 C4 0.2(3)
N2 C8 C9 C4 178.86(18)
C15 C10 C11 C12 8.3(3)
S1 C10 C11 C12 -163.93(15)
C15 C10 C11 C16 -169.32(19)
S1 C10 C11 C16 18.5(3)
C10 C11 C12 C13 -3.8(3)
C16 C11 C12 C13 174.05(18)
C11 C12 C13 C14 -3.0(3)
C11 C12 C13 C19 -179.82(19)
C12 C13 C14 C15 5.7(3)
C19 C13 C14 C15 -177.34(19)
C13 C14 C15 C10 -1.3(3)
C13 C14 C15 C22 -176.95(19)
C11 C10 C15 C14 -5.9(3)
S1 C10 C15 C14 166.68(15)
C11 C10 C15 C22 169.40(18)
S1 C10 C15 C22 -18.1(3)
C12 C11 C16 C17 73.6(2)
C10 C11 C16 C17 -108.7(2)
C12 C11 C16 C18 -50.6(2)
C10 C11 C16 C18 127.1(2)
C12 C13 C19 C20 -24.7(3)
C14 C13 C19 C20 158.5(2)
C12 C13 C19 C21 99.6(2)
C14 C13 C19 C21 -77.1(2)
C14 C15 C22 C24 80.0(2)
C10 C15 C22 C24 -95.3(2)
C14 C15 C22 C23 -43.3(3)
C10 C15 C22 C23 141.4(2)
N3 C25 C26 C27 -1.0(3)
C25 C26 C27 C28 -0.3(3)
C26 C27 C28 C33 0.9(3)
C26 C27 C28 C29 -177.0(2)
C27 C28 C29 C30 177.5(2)
C33 C28 C29 C30 -0.4(3)
C28 C29 C30 C31 0.7(3)
C29 C30 C31 C32 -0.1(3)
C30 C31 C32 N4 176.69(19)
C30 C31 C32 C33 -0.7(3)
C27 C28 C33 N3 -0.4(3)
C29 C28 C33 N3 177.59(18)
C27 C28 C33 C32 -178.42(19)
C29 C28 C33 C32 -0.4(3)
C31 C32 C33 N3 -177.10(18)
N4 C32 C33 N3 5.2(3)
C31 C32 C33 C28 1.0(3)
N4 C32 C33 C28 -176.76(17)
C39 C34 C35 C36 4.4(3)
S2 C34 C35 C36 -175.56(14)
C39 C34 C35 C40 -173.24(18)
S2 C34 C35 C40 6.8(3)
C34 C35 C36 C37 -0.9(3)
C40 C35 C36 C37 176.92(18)
C35 C36 C37 C38 -1.6(3)
C35 C36 C37 C43 -176.21(18)
C36 C37 C38 C39 0.8(3)
C43 C37 C38 C39 175.39(18)
C37 C38 C39 C34 2.7(3)
C37 C38 C39 C46 -173.44(18)
C35 C34 C39 C38 -5.3(3)
S2 C34 C39 C38 174.72(14)
C35 C34 C39 C46 170.47(18)
S2 C34 C39 C46 -9.5(3)
C36 C35 C40 C42 -40.0(3)
C34 C35 C40 C42 137.6(2)
C36 C35 C40 C41 84.2(2)
C34 C35 C40 C41 -98.1(2)
C38 C37 C43 C45 125.9(2)
C36 C37 C43 C45 -59.7(3)
C38 C37 C43 C44 -110.1(2)
C36 C37 C43 C44 64.3(2)
C38 C39 C46 C48 -67.9(2)
C34 C39 C46 C48 116.3(2)
C38 C39 C46 C47 55.0(2)
C34 C39 C46 C47 -120.8(2)
C2 C1 N1 C9 -1.2(3)
C2 C1 N1 Zn1 173.71(16)
C4 C9 N1 C1 -0.1(3)
C8 C9 N1 C1 -178.46(19)
C4 C9 N1 Zn1 -175.98(15)
C8 C9 N1 Zn1 5.6(2)
C7 C8 N2 S1 -36.8(3)
C9 C8 N2 S1 144.67(16)
C7 C8 N2 Zn1 176.63(18)
C9 C8 N2 Zn1 -1.9(2)
C26 C25 N3 C33 1.5(3)
C26 C25 N3 Zn1 173.34(16)
C28 C33 N3 C25 -0.7(3)
C32 C33 N3 C25 177.30(18)
C28 C33 N3 Zn1 -174.11(15)
C32 C33 N3 Zn1 3.9(2)
C31 C32 N4 S2 15.3(3)
C33 C32 N4 S2 -167.25(14)
C31 C32 N4 Zn1 170.44(17)
C33 C32 N4 Zn1 -12.1(2)
C8 N2 Zn1 N4 -119.55(14)
S1 N2 Zn1 N4 92.65(12)
C8 N2 Zn1 N3 129.75(13)
S1 N2 Zn1 N3 -18.05(14)
C8 N2 Zn1 N1 3.82(14)
S1 N2 Zn1 N1 -143.98(11)
C32 N4 Zn1 N2 -115.86(14)
S2 N4 Zn1 N2 40.39(15)
C32 N4 Zn1 N3 11.14(13)
S2 N4 Zn1 N3 167.39(11)
C32 N4 Zn1 N1 135.92(13)
S2 N4 Zn1 N1 -67.83(13)
C25 N3 Zn1 N2 -45.2(2)
C33 N3 Zn1 N2 127.17(13)
C25 N3 Zn1 N4 179.45(19)
C33 N3 Zn1 N4 -8.16(13)
C25 N3 Zn1 N1 59.2(2)
C33 N3 Zn1 N1 -128.41(13)
C1 N1 Zn1 N2 179.6(2)
C9 N1 Zn1 N2 -5.12(14)
C1 N1 Zn1 N4 -45.9(2)
C9 N1 Zn1 N4 129.42(13)
C1 N1 Zn1 N3 55.3(2)
C9 N1 Zn1 N3 -129.44(13)
C32 N4 S2 O3 54.37(18)
Zn1 N4 S2 O3 -99.56(11)
C32 N4 S2 O4 -178.41(15)
Zn1 N4 S2 O4 27.66(13)
C32 N4 S2 C34 -63.63(18)
Zn1 N4 S2 C34 142.44(10)
C39 C34 S2 O3 -159.45(15)
C35 C34 S2 O3 20.55(18)
C39 C34 S2 O4 72.71(17)
C35 C34 S2 O4 -107.29(16)
C39 C34 S2 N4 -40.40(18)
C35 C34 S2 N4 139.60(16)
C8 N2 S1 O1 -49.64(18)
Zn1 N2 S1 O1 95.71(11)
C8 N2 S1 O2 -175.29(15)
Zn1 N2 S1 O2 -29.95(12)
C8 N2 S1 C10 71.10(17)
Zn1 N2 S1 C10 -143.55(10)
C11 C10 S1 O1 0.19(19)
C15 C10 S1 O1 -172.29(15)
C11 C10 S1 O2 126.05(16)
C15 C10 S1 O2 -46.42(18)
C11 C10 S1 N2 -121.54(16)
C15 C10 S1 N2 65.98(17)
